data_7158024
loop_
_publ_author_name
'Devarahosahalli Veeranna, Kirana'
'Kanti Das, Kanak'
'Baskaran, Sundarababu'

_publ_section_title
;
 Reversal of polarity by catalytic SET oxidation: synthesis of
 azabicyclo[<i>m</i>.<i>n</i>.0]alkanes <i>via</i> chemoselective
 reduction of amidines.
;
_journal_issue 18
_journal_name_full 'Organic &amp; biomolecular chemistry'
_journal_page_first 4054
_journal_page_last 4059
_journal_paper_doi 10.1039/d1ob00416f
_journal_volume 19
_journal_year 2021
_chemical_formula_sum 'C26 H25 N2 O5 P'
_chemical_formula_weight 476.45
_space_group_crystal_system monoclinic
_space_group_IT_number 14
_space_group_name_Hall '-P 2yn'
_space_group_name_H-M_alt 'P 1 21/n 1'
_atom_sites_solution_hydrogens geom
_audit_creation_method SHELXL-2014/7
_audit_update_record
;
2020-01-10 deposited with the CCDC.	2021-04-09 downloaded from the CCDC.
;
_cell_angle_alpha 90
_cell_angle_beta 101.9190(14)
_cell_angle_gamma 90
_cell_formula_units_Z 4
_cell_length_a 14.0275(5)
_cell_length_b 9.3309(3)
_cell_length_c 18.6042(7)
_cell_measurement_reflns_used 7115
_cell_measurement_temperature 296(2)
_cell_measurement_theta_max 26.52
_cell_measurement_theta_min 2.42
_cell_volume 2382.59(15)
_computing_cell_refinement 'Bruker SAINT'
_computing_data_collection 'Bruker APEX2'
_computing_data_reduction 'Bruker SAINT'
_computing_molecular_graphics 'Bruker SHELXTL'
_computing_publication_material 'Bruker SHELXTL'
_computing_structure_refinement 'SHELXL-2014/7 (Sheldrick, 2014)'
_computing_structure_solution 'SHELXS-97 (Sheldrick 2008)'
_diffrn_ambient_temperature 296(2)
_diffrn_measured_fraction_theta_full 1.000
_diffrn_measured_fraction_theta_max 1.000
_diffrn_measurement_device_type 'Bruker APEX-II CCD'
_diffrn_measurement_method '\f and \w scans'
_diffrn_radiation_type MoK\a
_diffrn_radiation_wavelength 0.71073
_diffrn_reflns_av_R_equivalents 0.0206
_diffrn_reflns_av_unetI/netI 0.0195
_diffrn_reflns_Laue_measured_fraction_full 1.000
_diffrn_reflns_Laue_measured_fraction_max 1.000
_diffrn_reflns_limit_h_max 16
_diffrn_reflns_limit_h_min -16
_diffrn_reflns_limit_k_max 11
_diffrn_reflns_limit_k_min -11
_diffrn_reflns_limit_l_max 22
_diffrn_reflns_limit_l_min -21
_diffrn_reflns_number 17571
_diffrn_reflns_point_group_measured_fraction_full 1.000
_diffrn_reflns_point_group_measured_fraction_max 1.000
_diffrn_reflns_theta_full 24.998
_diffrn_reflns_theta_max 24.998
_diffrn_reflns_theta_min 1.663
_exptl_absorpt_coefficient_mu 0.156
_exptl_absorpt_correction_T_max 0.976
_exptl_absorpt_correction_T_min 0.962
_exptl_absorpt_correction_type multi-scan
_exptl_absorpt_process_details 'SADABS V2014/5(Bruker AXS.Inc)'
_exptl_crystal_colour colourless
_exptl_crystal_density_diffrn 1.328
_exptl_crystal_description BLock
_exptl_crystal_F_000 1000
_exptl_crystal_size_max 0.250
_exptl_crystal_size_mid 0.220
_exptl_crystal_size_min 0.160
_refine_diff_density_max 0.242
_refine_diff_density_min -0.345
_refine_diff_density_rms 0.037
_refine_ls_extinction_method none
_refine_ls_goodness_of_fit_ref 1.048
_refine_ls_hydrogen_treatment constr
_refine_ls_matrix_type full
_refine_ls_number_parameters 308
_refine_ls_number_reflns 4194
_refine_ls_number_restraints 0
_refine_ls_restrained_S_all 1.048
_refine_ls_R_factor_all 0.0478
_refine_ls_R_factor_gt 0.0365
_refine_ls_shift/su_max 0.015
_refine_ls_shift/su_mean 0.000
_refine_ls_structure_factor_coef Fsqd
_refine_ls_weighting_details 'w=1/[\s^2^(Fo^2^)+(0.0495P)^2^+0.7376P] where P=(Fo^2^+2Fc^2^)/3'
_refine_ls_weighting_scheme calc
_refine_ls_wR_factor_gt 0.0939
_refine_ls_wR_factor_ref 0.1029
_reflns_Friedel_coverage 0.000
_reflns_number_gt 3407
_reflns_number_total 4194
_reflns_threshold_expression 'I > 2\s(I)'
_cod_data_source_file d1ob00416f2.cif
_cod_data_source_block 926
_cod_depositor_comments 'Adding full bibliography for 7158020--7158024.cif.'
_cod_original_sg_symbol_H-M 'P 21/n'
_cod_database_code 7158024
_shelx_shelxl_version_number 2014/7
_shelx_space_group_comment
; 
The symmetry employed for this shelxl refinement is uniquely defined 
by the following loop, which should always be used as a source of 
symmetry information in preference to the above space-group names. 
They are only intended as comments. 
;
_shelx_estimated_absorpt_t_min 0.962
_shelx_estimated_absorpt_t_max 0.976

loop_
_space_group_symop_operation_xyz
'x, y, z'
'-x+1/2, y+1/2, -z+1/2'
'-x, -y, -z'
'x-1/2, -y-1/2, z-1/2'

loop_
_atom_site_label
_atom_site_type_symbol
_atom_site_fract_x
_atom_site_fract_y
_atom_site_fract_z
_atom_site_U_iso_or_equiv
_atom_site_adp_type
_atom_site_occupancy
_atom_site_site_symmetry_order
_atom_site_calc_flag
_atom_site_refinement_flags_posn
_atom_site_refinement_flags_adp
_atom_site_refinement_flags_occupancy
_atom_site_disorder_assembly
_atom_site_disorder_group
C1 C 0.21696(12) 0.30427(19) 0.08760(9) 0.0375(4) Uani 1 1 d . . . . .
C2 C 0.11047(12) 0.3131(2) 0.08719(10) 0.0450(4) Uani 1 1 d . . . . .
C3 C 0.04793(15) 0.3049(3) 0.01059(12) 0.0636(6) Uani 1 1 d . . . . .
H3A H -0.0173 0.3446 0.0030 0.076 Uiso 1 1 calc R U . . .
H3B H 0.0800 0.3166 -0.0305 0.076 Uiso 1 1 calc R U . . .
C4 C 0.06776(15) 0.1714(2) 0.05455(12) 0.0599(6) Uani 1 1 d . . . . .
H4 H 0.0147 0.1276 0.0738 0.072 Uiso 1 1 calc R U . . .
C5 C 0.15180(15) 0.0794(2) 0.04467(12) 0.0580(5) Uani 1 1 d . . . . .
H5A H 0.1591 -0.0025 0.0774 0.070 Uiso 1 1 calc R U . . .
H5B H 0.1430 0.0456 -0.0056 0.070 Uiso 1 1 calc R U . . .
C6 C 0.33009(14) 0.1319(2) 0.04919(10) 0.0491(5) Uani 1 1 d . . . . .
H6A H 0.3436 0.0343 0.0662 0.059 Uiso 1 1 calc R U . . .
H6B H 0.3799 0.1930 0.0777 0.059 Uiso 1 1 calc R U . . .
C7 C 0.33680(13) 0.14025(19) -0.03055(10) 0.0419(4) Uani 1 1 d . . . . .
C8 C 0.37129(19) 0.0258(2) -0.06405(13) 0.0682(6) Uani 1 1 d . . . . .
H8 H 0.3891 -0.0580 -0.0376 0.082 Uiso 1 1 calc R U . . .
C9 C 0.3797(2) 0.0336(3) -0.13658(14) 0.0836(8) Uani 1 1 d . . . . .
H9 H 0.4031 -0.0448 -0.1586 0.100 Uiso 1 1 calc R U . . .
C10 C 0.35425(18) 0.1549(3) -0.17584(13) 0.0698(7) Uani 1 1 d . . . . .
H10 H 0.3603 0.1600 -0.2246 0.084 Uiso 1 1 calc R U . . .
C11 C 0.31973(17) 0.2693(3) -0.14364(12) 0.0633(6) Uani 1 1 d . . . . .
H11 H 0.3018 0.3524 -0.1707 0.076 Uiso 1 1 calc R U . . .
C12 C 0.31119(15) 0.2629(2) -0.07110(11) 0.0516(5) Uani 1 1 d . . . . .
H12 H 0.2880 0.3419 -0.0495 0.062 Uiso 1 1 calc R U . . .
C13 C 0.07135(14) 0.3812(2) 0.14711(11) 0.0498(5) Uani 1 1 d . . . . .
C14 C 0.11568(18) 0.4606(3) 0.27026(12) 0.0689(6) Uani 1 1 d . . . . .
H14A H 0.0462 0.4693 0.2635 0.103 Uiso 1 1 calc R U . . .
H14B H 0.1445 0.5544 0.2744 0.103 Uiso 1 1 calc R U . . .
H14C H 0.1403 0.4072 0.3143 0.103 Uiso 1 1 calc R U . . .
C15 C 0.33858(13) 0.65313(18) 0.01525(10) 0.0419(4) Uani 1 1 d . . . . .
C16 C 0.25154(14) 0.6626(2) -0.03430(12) 0.0581(5) Uani 1 1 d . . . . .
H16 H 0.1932 0.6687 -0.0181 0.070 Uiso 1 1 calc R U . . .
C17 C 0.25173(17) 0.6629(3) -0.10851(13) 0.0700(7) Uani 1 1 d . . . . .
H17 H 0.1930 0.6685 -0.1424 0.084 Uiso 1 1 calc R U . . .
C18 C 0.33684(19) 0.6552(2) -0.13261(13) 0.0668(6) Uani 1 1 d . . . . .
H18 H 0.3361 0.6562 -0.1827 0.080 Uiso 1 1 calc R U . . .
C19 C 0.42335(17) 0.6458(2) -0.08304(14) 0.0648(6) Uani 1 1 d . . . . .
H19 H 0.4814 0.6394 -0.0996 0.078 Uiso 1 1 calc R U . . .
C20 C 0.42506(14) 0.6458(2) -0.00833(13) 0.0534(5) Uani 1 1 d . . . . .
H20 H 0.4840 0.6410 0.0254 0.064 Uiso 1 1 calc R U . . .
C21 C 0.40190(13) 0.51657(19) 0.24673(9) 0.0406(4) Uani 1 1 d . . . . .
C22 C 0.48974(14) 0.5826(2) 0.24913(11) 0.0514(5) Uani 1 1 d . . . . .
H22 H 0.4932 0.6685 0.2244 0.062 Uiso 1 1 calc R U . . .
C23 C 0.57309(14) 0.5193(3) 0.28898(12) 0.0596(6) Uani 1 1 d . . . . .
H23 H 0.6332 0.5632 0.2914 0.071 Uiso 1 1 calc R U . . .
C24 C 0.56776(16) 0.3924(3) 0.32491(12) 0.0627(6) Uani 1 1 d . . . . .
H24 H 0.6241 0.3503 0.3516 0.075 Uiso 1 1 calc R U . . .
C25 C 0.47881(16) 0.3271(3) 0.32144(12) 0.0638(6) Uani 1 1 d . . . . .
H25 H 0.4753 0.2407 0.3456 0.077 Uiso 1 1 calc R U . . .
C26 C 0.39547(14) 0.3894(2) 0.28231(11) 0.0529(5) Uani 1 1 d . . . . .
H26 H 0.3353 0.3459 0.2800 0.063 Uiso 1 1 calc R U . . .
N1 N 0.23578(11) 0.17448(16) 0.06294(8) 0.0439(4) Uani 1 1 d . . . . .
N2 N 0.28513(10) 0.40051(15) 0.10460(8) 0.0379(3) Uani 1 1 d . . . . .
O1 O -0.01170(10) 0.4177(2) 0.14195(9) 0.0772(5) Uani 1 1 d . . . . .
O2 O 0.13965(9) 0.38721(15) 0.20836(7) 0.0500(3) Uani 1 1 d . . . . .
O3 O 0.17000(9) 0.62580(15) 0.11121(7) 0.0525(3) Uani 1 1 d . . . . .
O4 O 0.34376(9) 0.65296(13) 0.09100(7) 0.0477(3) Uani 1 1 d . . . . .
O5 O 0.31610(9) 0.58471(14) 0.21090(7) 0.0471(3) Uani 1 1 d . . . . .
P1 P 0.26768(3) 0.56428(5) 0.12692(3) 0.03946(14) Uani 1 1 d . . . . .

loop_
_atom_site_aniso_label
_atom_site_aniso_U_11
_atom_site_aniso_U_22
_atom_site_aniso_U_33
_atom_site_aniso_U_23
_atom_site_aniso_U_13
_atom_site_aniso_U_12
C1 0.0398(9) 0.0475(10) 0.0250(8) 0.0017(7) 0.0066(7) -0.0023(8)
C2 0.0364(9) 0.0595(11) 0.0387(10) -0.0047(9) 0.0073(8) -0.0098(8)
C3 0.0435(11) 0.0946(17) 0.0474(12) -0.0092(12) -0.0027(9) -0.0091(11)
C4 0.0516(12) 0.0746(15) 0.0546(13) -0.0126(11) 0.0135(10) -0.0260(11)
C5 0.0691(13) 0.0572(12) 0.0495(12) -0.0100(10) 0.0168(10) -0.0225(11)
C6 0.0548(11) 0.0478(11) 0.0450(11) 0.0004(9) 0.0109(9) 0.0084(9)
C7 0.0425(10) 0.0418(10) 0.0421(10) -0.0025(8) 0.0107(8) -0.0056(8)
C8 0.1015(18) 0.0455(12) 0.0686(15) 0.0022(10) 0.0430(14) 0.0049(12)
C9 0.130(2) 0.0632(15) 0.0756(18) -0.0125(13) 0.0622(17) -0.0056(15)
C10 0.0870(17) 0.0804(17) 0.0492(13) -0.0066(12) 0.0311(12) -0.0281(14)
C11 0.0713(14) 0.0663(14) 0.0519(13) 0.0110(11) 0.0119(11) -0.0120(12)
C12 0.0578(12) 0.0479(11) 0.0489(12) -0.0002(9) 0.0105(9) -0.0018(9)
C13 0.0410(11) 0.0605(12) 0.0503(12) -0.0028(9) 0.0151(9) -0.0081(9)
C14 0.0836(16) 0.0798(16) 0.0513(13) -0.0157(11) 0.0327(12) -0.0059(13)
C15 0.0407(9) 0.0355(9) 0.0492(11) 0.0055(8) 0.0085(8) -0.0012(8)
C16 0.0429(11) 0.0793(15) 0.0524(12) 0.0135(11) 0.0105(9) 0.0022(10)
C17 0.0622(14) 0.0941(18) 0.0518(14) 0.0155(12) 0.0070(11) 0.0003(13)
C18 0.0834(17) 0.0660(14) 0.0557(14) 0.0050(11) 0.0256(13) -0.0036(12)
C19 0.0658(14) 0.0534(13) 0.0866(18) 0.0011(11) 0.0420(13) -0.0004(11)
C20 0.0405(10) 0.0446(11) 0.0765(15) 0.0049(10) 0.0154(10) -0.0002(8)
C21 0.0415(9) 0.0487(10) 0.0306(9) -0.0068(8) 0.0055(7) -0.0023(8)
C22 0.0510(11) 0.0517(11) 0.0527(12) 0.0016(9) 0.0131(9) -0.0065(9)
C23 0.0393(11) 0.0824(16) 0.0574(13) -0.0025(12) 0.0110(9) -0.0084(10)
C24 0.0500(12) 0.0882(16) 0.0471(12) 0.0092(12) 0.0039(9) 0.0117(12)
C25 0.0629(14) 0.0720(15) 0.0525(13) 0.0191(11) 0.0025(10) -0.0020(12)
C26 0.0470(11) 0.0637(13) 0.0453(11) 0.0072(10) 0.0034(9) -0.0115(10)
N1 0.0488(9) 0.0455(9) 0.0389(8) -0.0053(7) 0.0127(7) -0.0071(7)
N2 0.0331(7) 0.0454(8) 0.0348(8) -0.0026(6) 0.0060(6) -0.0037(6)
O1 0.0394(8) 0.1106(13) 0.0848(12) -0.0149(10) 0.0205(8) 0.0034(8)
O2 0.0516(8) 0.0644(8) 0.0369(7) -0.0046(6) 0.0160(6) -0.0010(7)
O3 0.0418(7) 0.0595(8) 0.0557(8) 0.0030(7) 0.0085(6) 0.0106(6)
O4 0.0430(7) 0.0494(7) 0.0484(8) 0.0033(6) 0.0042(6) -0.0087(6)
O5 0.0472(7) 0.0504(7) 0.0415(7) -0.0082(6) 0.0040(6) 0.0041(6)
P1 0.0350(2) 0.0434(3) 0.0388(3) -0.0012(2) 0.00488(19) 0.0001(2)

loop_
_atom_type_symbol
_atom_type_description
_atom_type_scat_dispersion_real
_atom_type_scat_dispersion_imag
_atom_type_scat_source
C C 0.0033 0.0016 'International Tables Vol C Tables 4.2.6.8 and 6.1.1.4'
H H 0.0000 0.0000 'International Tables Vol C Tables 4.2.6.8 and 6.1.1.4'
N N 0.0061 0.0033 'International Tables Vol C Tables 4.2.6.8 and 6.1.1.4'
O O 0.0106 0.0060 'International Tables Vol C Tables 4.2.6.8 and 6.1.1.4'
P P 0.1023 0.0942 'International Tables Vol C Tables 4.2.6.8 and 6.1.1.4'

loop_
_geom_angle_atom_site_label_1
_geom_angle_atom_site_label_2
_geom_angle_atom_site_label_3
_geom_angle
_geom_angle_site_symmetry_1
_geom_angle_site_symmetry_3
_geom_angle_publ_flag
N2 C1 N1 121.30(15) . . ?
N2 C1 C2 130.26(16) . . ?
N1 C1 C2 108.38(15) . . ?
C13 C2 C1 122.97(15) . . ?
C13 C2 C3 119.78(17) . . ?
C1 C2 C3 112.74(15) . . ?
C13 C2 C4 119.67(16) . . ?
C1 C2 C4 105.33(16) . . ?
C3 C2 C4 58.51(14) . . ?
C4 C3 C2 61.13(13) . . ?
C4 C3 H3A 117.7 . . ?
C2 C3 H3A 117.7 . . ?
C4 C3 H3B 117.7 . . ?
C2 C3 H3B 117.7 . . ?
H3A C3 H3B 114.8 . . ?
C3 C4 C5 118.39(18) . . ?
C3 C4 C2 60.36(13) . . ?
C5 C4 C2 106.91(15) . . ?
C3 C4 H4 118.8 . . ?
C5 C4 H4 118.8 . . ?
C2 C4 H4 118.8 . . ?
N1 C5 C4 103.94(16) . . ?
N1 C5 H5A 111.0 . . ?
C4 C5 H5A 111.0 . . ?
N1 C5 H5B 111.0 . . ?
C4 C5 H5B 111.0 . . ?
H5A C5 H5B 109.0 . . ?
N1 C6 C7 113.76(15) . . ?
N1 C6 H6A 108.8 . . ?
C7 C6 H6A 108.8 . . ?
N1 C6 H6B 108.8 . . ?
C7 C6 H6B 108.8 . . ?
H6A C6 H6B 107.7 . . ?
C8 C7 C12 118.30(18) . . ?
C8 C7 C6 120.35(17) . . ?
C12 C7 C6 121.33(17) . . ?
C7 C8 C9 120.8(2) . . ?
C7 C8 H8 119.6 . . ?
C9 C8 H8 119.6 . . ?
C10 C9 C8 120.3(2) . . ?
C10 C9 H9 119.8 . . ?
C8 C9 H9 119.8 . . ?
C9 C10 C11 119.8(2) . . ?
C9 C10 H10 120.1 . . ?
C11 C10 H10 120.1 . . ?
C10 C11 C12 120.4(2) . . ?
C10 C11 H11 119.8 . . ?
C12 C11 H11 119.8 . . ?
C7 C12 C11 120.43(19) . . ?
C7 C12 H12 119.8 . . ?
C11 C12 H12 119.8 . . ?
O1 C13 O2 124.96(19) . . ?
O1 C13 C2 124.47(19) . . ?
O2 C13 C2 110.43(16) . . ?
O2 C14 H14A 109.5 . . ?
O2 C14 H14B 109.5 . . ?
H14A C14 H14B 109.5 . . ?
O2 C14 H14C 109.5 . . ?
H14A C14 H14C 109.5 . . ?
H14B C14 H14C 109.5 . . ?
C16 C15 C20 120.69(19) . . ?
C16 C15 O4 122.12(17) . . ?
C20 C15 O4 117.18(17) . . ?
C15 C16 C17 119.1(2) . . ?
C15 C16 H16 120.4 . . ?
C17 C16 H16 120.4 . . ?
C18 C17 C16 120.8(2) . . ?
C18 C17 H17 119.6 . . ?
C16 C17 H17 119.6 . . ?
C17 C18 C19 119.9(2) . . ?
C17 C18 H18 120.1 . . ?
C19 C18 H18 120.1 . . ?
C18 C19 C20 120.4(2) . . ?
C18 C19 H19 119.8 . . ?
C20 C19 H19 119.8 . . ?
C15 C20 C19 119.1(2) . . ?
C15 C20 H20 120.4 . . ?
C19 C20 H20 120.4 . . ?
C22 C21 C26 121.48(18) . . ?
C22 C21 O5 119.30(16) . . ?
C26 C21 O5 119.11(16) . . ?
C21 C22 C23 118.75(19) . . ?
C21 C22 H22 120.6 . . ?
C23 C22 H22 120.6 . . ?
C24 C23 C22 120.42(19) . . ?
C24 C23 H23 119.8 . . ?
C22 C23 H23 119.8 . . ?
C23 C24 C25 120.0(2) . . ?
C23 C24 H24 120.0 . . ?
C25 C24 H24 120.0 . . ?
C26 C25 C24 120.1(2) . . ?
C26 C25 H25 120.0 . . ?
C24 C25 H25 120.0 . . ?
C21 C26 C25 119.28(18) . . ?
C21 C26 H26 120.4 . . ?
C25 C26 H26 120.4 . . ?
C1 N1 C6 123.92(15) . . ?
C1 N1 C5 115.01(15) . . ?
C6 N1 C5 120.90(15) . . ?
C1 N2 P1 124.90(12) . . ?
C13 O2 C14 117.38(17) . . ?
C15 O4 P1 121.44(11) . . ?
C21 O5 P1 124.50(11) . . ?
O3 P1 O5 110.16(7) . . ?
O3 P1 O4 113.11(8) . . ?
O5 P1 O4 99.37(7) . . ?
O3 P1 N2 120.45(8) . . ?
O5 P1 N2 108.12(7) . . ?
O4 P1 N2 103.42(7) . . ?

loop_
_geom_bond_atom_site_label_1
_geom_bond_atom_site_label_2
_geom_bond_distance
_geom_bond_site_symmetry_2
_geom_bond_publ_flag
C1 N2 1.302(2) . ?
C1 N1 1.341(2) . ?
C1 C2 1.494(2) . ?
C2 C13 1.483(3) . ?
C2 C3 1.513(3) . ?
C2 C4 1.525(3) . ?
C3 C4 1.485(3) . ?
C3 H3A 0.9700 . ?
C3 H3B 0.9700 . ?
C4 C5 1.500(3) . ?
C4 H4 0.9800 . ?
C5 N1 1.458(2) . ?
C5 H5A 0.9700 . ?
C5 H5B 0.9700 . ?
C6 N1 1.454(2) . ?
C6 C7 1.508(3) . ?
C6 H6A 0.9700 . ?
C6 H6B 0.9700 . ?
C7 C8 1.374(3) . ?
C7 C12 1.377(3) . ?
C8 C9 1.381(3) . ?
C8 H8 0.9300 . ?
C9 C10 1.354(4) . ?
C9 H9 0.9300 . ?
C10 C11 1.361(3) . ?
C10 H10 0.9300 . ?
C11 C12 1.381(3) . ?
C11 H11 0.9300 . ?
C12 H12 0.9300 . ?
C13 O1 1.198(2) . ?
C13 O2 1.330(2) . ?
C14 O2 1.438(2) . ?
C14 H14A 0.9600 . ?
C14 H14B 0.9600 . ?
C14 H14C 0.9600 . ?
C15 C16 1.372(3) . ?
C15 C20 1.374(3) . ?
C15 O4 1.396(2) . ?
C16 C17 1.381(3) . ?
C16 H16 0.9300 . ?
C17 C18 1.361(3) . ?
C17 H17 0.9300 . ?
C18 C19 1.367(3) . ?
C18 H18 0.9300 . ?
C19 C20 1.385(3) . ?
C19 H19 0.9300 . ?
C20 H20 0.9300 . ?
C21 C22 1.370(3) . ?
C21 C26 1.370(3) . ?
C21 O5 1.402(2) . ?
C22 C23 1.381(3) . ?
C22 H22 0.9300 . ?
C23 C24 1.369(3) . ?
C23 H23 0.9300 . ?
C24 C25 1.378(3) . ?
C24 H24 0.9300 . ?
C25 C26 1.372(3) . ?
C25 H25 0.9300 . ?
C26 H26 0.9300 . ?
N2 P1 1.6153(15) . ?
O3 P1 1.4584(13) . ?
O4 P1 1.6016(13) . ?
O5 P1 1.5812(13) . ?

loop_
_geom_torsion_atom_site_label_1
_geom_torsion_atom_site_label_2
_geom_torsion_atom_site_label_3
_geom_torsion_atom_site_label_4
_geom_torsion
_geom_torsion_site_symmetry_1
_geom_torsion_site_symmetry_2
_geom_torsion_site_symmetry_3
_geom_torsion_site_symmetry_4
_geom_torsion_publ_flag
N2 C1 C2 C13 -43.7(3) . . . . ?
N1 C1 C2 C13 139.16(18) . . . . ?
N2 C1 C2 C3 112.3(2) . . . . ?
N1 C1 C2 C3 -64.8(2) . . . . ?
N2 C1 C2 C4 174.14(18) . . . . ?
N1 C1 C2 C4 -2.98(19) . . . . ?
C13 C2 C3 C4 -108.6(2) . . . . ?
C1 C2 C3 C4 94.55(18) . . . . ?
C2 C3 C4 C5 -94.18(19) . . . . ?
C13 C2 C4 C3 108.8(2) . . . . ?
C1 C2 C4 C3 -107.58(17) . . . . ?
C13 C2 C4 C5 -137.75(19) . . . . ?
C1 C2 C4 C5 5.9(2) . . . . ?
C3 C2 C4 C5 113.50(19) . . . . ?
C3 C4 C5 N1 58.5(2) . . . . ?
C2 C4 C5 N1 -6.5(2) . . . . ?
N1 C6 C7 C8 -130.0(2) . . . . ?
N1 C6 C7 C12 51.7(2) . . . . ?
C12 C7 C8 C9 -0.2(3) . . . . ?
C6 C7 C8 C9 -178.5(2) . . . . ?
C7 C8 C9 C10 0.2(4) . . . . ?
C8 C9 C10 C11 -0.3(4) . . . . ?
C9 C10 C11 C12 0.5(4) . . . . ?
C8 C7 C12 C11 0.3(3) . . . . ?
C6 C7 C12 C11 178.69(18) . . . . ?
C10 C11 C12 C7 -0.5(3) . . . . ?
C1 C2 C13 O1 163.2(2) . . . . ?
C3 C2 C13 O1 8.8(3) . . . . ?
C4 C2 C13 O1 -59.7(3) . . . . ?
C1 C2 C13 O2 -20.9(3) . . . . ?
C3 C2 C13 O2 -175.34(17) . . . . ?
C4 C2 C13 O2 116.18(19) . . . . ?
C20 C15 C16 C17 0.8(3) . . . . ?
O4 C15 C16 C17 179.67(19) . . . . ?
C15 C16 C17 C18 -0.5(4) . . . . ?
C16 C17 C18 C19 0.5(4) . . . . ?
C17 C18 C19 C20 -0.7(3) . . . . ?
C16 C15 C20 C19 -1.0(3) . . . . ?
O4 C15 C20 C19 -179.95(17) . . . . ?
C18 C19 C20 C15 1.0(3) . . . . ?
C26 C21 C22 C23 -0.6(3) . . . . ?
O5 C21 C22 C23 175.47(17) . . . . ?
C21 C22 C23 C24 0.4(3) . . . . ?
C22 C23 C24 C25 0.0(3) . . . . ?
C23 C24 C25 C26 -0.3(4) . . . . ?
C22 C21 C26 C25 0.2(3) . . . . ?
O5 C21 C26 C25 -175.79(18) . . . . ?
C24 C25 C26 C21 0.2(3) . . . . ?
N2 C1 N1 C6 -3.5(3) . . . . ?
C2 C1 N1 C6 173.98(16) . . . . ?
N2 C1 N1 C5 -178.72(16) . . . . ?
C2 C1 N1 C5 -1.3(2) . . . . ?
C7 C6 N1 C1 -99.2(2) . . . . ?
C7 C6 N1 C5 75.8(2) . . . . ?
C4 C5 N1 C1 5.0(2) . . . . ?
C4 C5 N1 C6 -170.40(16) . . . . ?
N1 C1 N2 P1 173.58(13) . . . . ?
C2 C1 N2 P1 -3.2(3) . . . . ?
O1 C13 O2 C14 -8.9(3) . . . . ?
C2 C13 O2 C14 175.23(17) . . . . ?
C16 C15 O4 P1 41.5(2) . . . . ?
C20 C15 O4 P1 -139.56(14) . . . . ?
C22 C21 O5 P1 90.73(19) . . . . ?
C26 C21 O5 P1 -93.15(19) . . . . ?
C21 O5 P1 O3 168.21(13) . . . . ?
C21 O5 P1 O4 -72.83(14) . . . . ?
C21 O5 P1 N2 34.72(15) . . . . ?
C15 O4 P1 O3 -70.78(14) . . . . ?
C15 O4 P1 O5 172.47(13) . . . . ?
C15 O4 P1 N2 61.15(14) . . . . ?
C1 N2 P1 O3 -16.04(18) . . . . ?
C1 N2 P1 O5 111.78(14) . . . . ?
C1 N2 P1 O4 -143.50(14) . . . . ?
